data_2011341
loop_
_publ_author_name
'Ko\<suti\'c-Hulita, Nada'
'Danilovski, Aleksandar'
'Male\<sevi\'c, Miroslav'
'Ore\<si\'c, Marina'
'Dumi\'c, Miljenko'

_publ_section_title
;2,8-Dihydroxy-1,3,7,9-tetramethyl-6,12-dihydrodipyrido[1,2-<i>a</i>:1',2'-<i>d</i>]pyrazinediylium
 dichloride dihydrate
;
_journal_issue 9
_journal_name_full 'Acta Crystallographica Section C'
_journal_page_first 1144
_journal_page_last 1145
_journal_paper_doi 10.1107/S0108270100008313
_journal_volume 56
_journal_year 2000
_chemical_formula_moiety 'C16 H20 N2 O2 2+ , 2Cl - , 2H2 O'
_chemical_formula_sum 'C16 H24 Cl2 N2 O4'
_chemical_formula_weight 379.28
_chemical_name_systematic
;
6,12-Dihydro-2,8-dihydroxy-1,3,7,9-tetramethyl-dipyrido[1,2-a:1',2'-d]
pyrazinediylium dichloride dihydrate
;
_space_group_IT_number 12
_symmetry_cell_setting monoclinic
_symmetry_space_group_name_Hall '-I 2y'
_symmetry_space_group_name_H-M 'I 1 2/m 1'
_cell_angle_alpha 90.00
_cell_angle_beta 104.15(2)
_cell_angle_gamma 90.00
_cell_formula_units_Z 2
_cell_length_a 11.255(15)
_cell_length_b 6.8650(13)
_cell_length_c 11.9530(12)
_cell_measurement_reflns_used 10
_cell_measurement_temperature 293
_cell_measurement_theta_max 14.25
_cell_measurement_theta_min 6.38
_cell_volume 895.5(12)
_computing_cell_refinement STADI4
_computing_data_collection 'STADI4 (Stoe & Cie, 1996a)'
_computing_data_reduction 'XRED (Stoe & Cie, 1996b)'
_computing_molecular_graphics 'PLATON2000 (Spek, 2000)'
_computing_publication_material 'SHELXL97 and PARST96 (Nardelli, 1995)'
_computing_structure_refinement 'SHELXL97 (Sheldrick, 1997)'
_computing_structure_solution 'SHELXS97 (Sheldrick, 1997)'
_diffrn_ambient_temperature 293(2)
_diffrn_measurement_device 'Philips PW1100 upgraded by Stoe & Cie'
_diffrn_measurement_method \w-scan
_diffrn_radiation_monochromator graphite
_diffrn_radiation_source 'fine-focus sealed X-ray tube'
_diffrn_radiation_type 'Molybdenum K\a'
_diffrn_radiation_wavelength .71073
_diffrn_reflns_av_R_equivalents .0206
_diffrn_reflns_av_sigmaI/netI .0103
_diffrn_reflns_limit_h_max 15
_diffrn_reflns_limit_h_min -15
_diffrn_reflns_limit_k_max 0
_diffrn_reflns_limit_k_min -9
_diffrn_reflns_limit_l_max 16
_diffrn_reflns_limit_l_min 0
_diffrn_reflns_number 2776
_diffrn_reflns_theta_max 30.00
_diffrn_reflns_theta_min 3.00
_diffrn_standards_decay_% 1.0
_diffrn_standards_interval_time 60
_diffrn_standards_number 3
_exptl_absorpt_coefficient_mu .385
_exptl_absorpt_correction_T_max .888
_exptl_absorpt_correction_T_min .801
_exptl_absorpt_correction_type numerical
_exptl_absorpt_process_details 'X-RED  (Stoe & Cie, 1996b)'
_exptl_crystal_colour colourless
_exptl_crystal_density_diffrn 1.407
_exptl_crystal_density_method 'not measured'
_exptl_crystal_description prism
_exptl_crystal_F_000 400
_exptl_crystal_size_max .50
_exptl_crystal_size_mid .45
_exptl_crystal_size_min .40
_refine_diff_density_max .357
_refine_diff_density_min -.326
_refine_ls_extinction_method none
_refine_ls_goodness_of_fit_ref 1.113
_refine_ls_hydrogen_treatment mixed
_refine_ls_matrix_type full
_refine_ls_number_parameters 78
_refine_ls_number_reflns 1388
_refine_ls_number_restraints 0
_refine_ls_restrained_S_all 1.113
_refine_ls_R_factor_all .0594
_refine_ls_R_factor_gt .0477
_refine_ls_shift/su_max <0.001
_refine_ls_shift/su_mean .000
_refine_ls_structure_factor_coef Fsqd
_refine_ls_weighting_details 'calc w = 1/[\s^2^(Fo^2^)+(0.0895P)^2^] where P=(Fo^2^+2Fc^2^)/3'
_refine_ls_weighting_scheme calc
_refine_ls_wR_factor_ref .1685
_reflns_number_gt 1146
_reflns_number_total 1388
_reflns_threshold_expression I>2\s(I)
_cod_data_source_file na1479.cif
_cod_data_source_block I
_cod_original_sg_symbol_H-M 'I 2/m'
_cod_database_code 2011341
_cod_database_fobs_code 2011341

loop_
_symmetry_equiv_pos_as_xyz
x,y,z
-x,y,-z
x+1/2,y+1/2,z+1/2
-x+1/2,y+1/2,-z+1/2
-x,-y,-z
x,-y,z
-x+1/2,-y+1/2,-z+1/2
x+1/2,-y+1/2,z+1/2

loop_
_atom_site_label
_atom_site_fract_x
_atom_site_fract_y
_atom_site_fract_z
_atom_site_U_iso_or_equiv
_atom_site_adp_type
_atom_site_calc_flag
_atom_site_refinement_flags
_atom_site_occupancy
_atom_site_disorder_assembly
_atom_site_disorder_group
_atom_site_type_symbol
Cl1 .70308(5) .0000 .11959(5) .0599(3) Uani d S 1 . . Cl
O1W .43032(18) .0000 .13863(17) .0822(9) Uani d S 1 . . O
H1W .4015(12) .0000 .070(3) .090(14) Uiso d SR 1 . . H
H2W .495(3) .0000 .1464(3) .086(13) Uiso d SR 1 . . H
N5 .01901(14) .0000 .38809(14) .0343(4) Uani d S 1 . . N
O2' .35773(15) .0000 .32597(15) .0652(6) Uani d S 1 . . O
H2' .3673(5) .0000 .262(3) .060(9) Uiso d SR 1 . . H
C13 .11818(16) .0000 .47604(16) .0344(4) Uani d S 1 . . C
C6 -.10741(17) .0000 .40238(17) .0424(5) Uani d S 1 . . C
H6A -.1494 -.1140 .3639 .051 Uiso calc PR .50 . . H
C1 .23454(18) .0000 .45637(18) .0429(5) Uani d S 1 . . C
C1' .34721(19) .0000 .5551(2) .0578(7) Uani d S 1 . . C
H1'1 .4191 .0000 .5253 .087 Uiso calc SR 1 . . H
H1'2 .3472 -.1142 .6015 .087 Uiso calc PR .50 . . H
C2 .24504(19) .0000 .34112(19) .0488(6) Uani d S 1 . . C
C4 .02755(19) .0000 .27661(18) .0426(5) Uani d S 1 . . C
H4 -.0436 .0000 .2174 .051 Uiso calc SR 1 . . H
C3' .1451(2) .0000 .1251(2) .0682(9) Uani d S 1 . . C
H3'1 .2292 .0000 .1209 .102 Uiso calc SR 1 . . H
H3'2 .1049 .1142 .0875 .102 Uiso calc PR .50 . . H
C3 .1392(2) .0000 .25002(18) .0481(6) Uani d S 1 . . C

loop_
_atom_site_aniso_label
_atom_site_aniso_U_11
_atom_site_aniso_U_22
_atom_site_aniso_U_33
_atom_site_aniso_U_12
_atom_site_aniso_U_13
_atom_site_aniso_U_23
Cl1 .0415(4) .0965(6) .0401(4) .000 .0067(2) .000
O1W .0398(9) .174(3) .0367(9) .000 .0161(7) .000
N5 .0242(7) .0509(9) .0276(7) .000 .0062(5) .000
O2' .0291(7) .1341(18) .0354(9) .000 .0134(6) .000
C13 .0255(8) .0505(10) .0277(8) .000 .0072(6) .000
C6 .0230(8) .0761(14) .0277(9) .000 .0055(7) .000
C1 .0246(8) .0752(14) .0284(9) .000 .0052(7) .000
C1' .0238(8) .115(2) .0329(10) .000 .0043(7) .000
C2 .0270(9) .0885(17) .0318(10) .000 .0091(7) .000
C4 .0299(8) .0692(14) .0279(8) .000 .0058(7) .000
C3' .0393(11) .136(3) .0297(10) .000 .0099(9) .000
C3 .0314(9) .0851(16) .0280(9) .000 .0074(7) .000

loop_
_atom_type_symbol
_atom_type_scat_dispersion_real
_atom_type_scat_dispersion_imag
_atom_type_scat_source
C .0033 .0016 '  International Tables Vol C Tables 4.2.6.8 and 6.1.1.4'
H .0000 .0000 '  International Tables Vol C Tables 4.2.6.8 and 6.1.1.4'
Cl .1484 .1585 '  International Tables Vol C Tables 4.2.6.8 and 6.1.1.4'
N .0061 .0033 '  International Tables Vol C Tables 4.2.6.8 and 6.1.1.4'
O .0106 .0060 '  International Tables Vol C Tables 4.2.6.8 and 6.1.1.4'

loop_
_geom_angle_atom_site_label_1
_geom_angle_atom_site_label_2
_geom_angle_atom_site_label_3
_geom_angle_site_symmetry_1
_geom_angle_site_symmetry_3
_geom_angle
_geom_angle_publ_flag
H1W O1W H2W . . 106.3 ?
C13 N5 C4 . . 121.8(2) ?
C13 N5 C6 . . 123.7(2) yes
C4 N5 C6 . . 114.5(2) yes
C2 O2' H2' . . 119.3 ?
N5 C13 C1 . . 120.7(2) ?
N5 C13 C6 . 5_556 121.2(2) ?
C1 C13 C6 . 5_556 118.2(2) ?
N5 C6 C13 . 5_556 115.1(2) ?
N5 C6 H6A . . 108.5 ?
C13 C6 H6A 5_556 . 108.5 ?
N5 C6 H6B . . 108.5 ?
C13 C6 H6B 5_556 . 108.5 ?
H6A C6 H6B . . 107.5 ?
C13 C1 C2 . . 118.3(2) ?
C13 C1 C1' . . 121.1(2) ?
C2 C1 C1' . . 120.6(2) ?
C1 C1' H1'1 . . 109.5 ?
C1 C1' H1'2 . . 109.5 ?
H1'1 C1' H1'2 . . 109.5 ?
C1 C1' H1'3 . . 109.5 ?
H1'1 C1' H1'3 . . 109.5 ?
H1'2 C1' H1'3 . . 109.5 ?
O2' C2 C3 . . 123.6(2) ?
O2' C2 C1 . . 116.4(2) ?
C3 C2 C1 . . 120.0(2) ?
N5 C4 C3 . . 121.1(2) ?
N5 C4 H4 . . 119.5 ?
C3 C4 H4 . . 119.5 ?
C3 C3' H3'1 . . 109.5 ?
C3 C3' H3'2 . . 109.5 ?
H3'1 C3' H3'2 . . 109.5 ?
C3 C3' H3'3 . . 109.5 ?
H3'1 C3' H3'3 . . 109.5 ?
H3'2 C3' H3'3 . . 109.5 ?
C4 C3 C2 . . 118.2(2) ?
C4 C3 C3' . . 119.6(2) ?
C2 C3 C3' . . 122.2(2) ?

loop_
_geom_bond_atom_site_label_1
_geom_bond_atom_site_label_2
_geom_bond_site_symmetry_2
_geom_bond_distance
_geom_bond_publ_flag
O1W H1W . .81(3) ?
O1W H2W . .71(3) ?
N5 C13 . 1.333(3) yes
N5 C4 . 1.359(3) yes
N5 C6 . 1.474(3) yes
O2' C2 . 1.324(3) yes
O2' H2' . .80(3) ?
C13 C1 . 1.386(3) yes
C13 C6 5_556 1.488(3) ?
C6 C13 5_556 1.488(3) ?
C6 H6A . .97 ?
C6 H6B . .97 ?
C1 C2 . 1.411(3) yes
C1 C1' . 1.506(3) yes
C1' H1'1 . .96 ?
C1' H1'2 . .96 ?
C1' H1'3 . .96 ?
C2 C3 . 1.403(3) yes
C4 C3 . 1.370(3) yes
C4 H4 . .93 ?
C3' C3 . 1.510(3) yes
C3' H3'1 . .96 ?
C3' H3'2 . .96 ?
C3' H3'3 . .96 ?

loop_
_geom_hbond_atom_site_label_D
_geom_hbond_atom_site_label_H
_geom_hbond_atom_site_label_A
_geom_hbond_site_symmetry_D
_geom_hbond_site_symmetry_A
_geom_hbond_distance_DH
_geom_hbond_distance_HA
_geom_hbond_distance_DA
_geom_hbond_angle_DHA
_geom_hbond_publ_flag
O2' H2' O1W 1 1 .80(3) 1.79(3) 2.564(4) 165(2) yes
O1W H2W Cl1 1 1 .71(3) 2.44(3) 3.133(5) 165(4) yes
O1W H1W Cl1 1 2_655 .81(3) 2.28(3) 3.085(5) 173(2) yes
C4 H4 Cl1 1 1_455 .93 2.81 3.675(5) 156 yes
C6 H6A Cl1 1 4_545 .97 2.74 3.588(5) 147 yes

loop_
_geom_torsion_atom_site_label_1
_geom_torsion_atom_site_label_2
_geom_torsion_atom_site_label_3
_geom_torsion_atom_site_label_4
_geom_torsion_site_symmetry_1
_geom_torsion_site_symmetry_4
_geom_torsion
C4 N5 C13 C1 . . .0
C6 N5 C13 C1 . . 180.0
C4 N5 C13 C6 . 5_556 180.0
C6 N5 C13 C6 . 5_556 .0
C13 N5 C6 C13 . 5_556 .0
C4 N5 C6 C13 . 5_556 180.0
N5 C13 C1 C2 . . .0
C6 C13 C1 C2 5_556 . 180.0
N5 C13 C1 C1' . . 180.0
C6 C13 C1 C1' 5_556 . .0
C13 C1 C2 O2' . . 180.0
C1' C1 C2 O2' . . .0
C13 C1 C2 C3 . . .0
C1' C1 C2 C3 . . 180.0
C13 N5 C4 C3 . . .0
C6 N5 C4 C3 . . 180.0
N5 C4 C3 C2 . . .0
N5 C4 C3 C3' . . 180.0
O2' C2 C3 C4 . . 180.0
C1 C2 C3 C4 . . .0
O2' C2 C3 C3' . . .0
C1 C2 C3 C3' . . 180.0
